data_7705975
loop_
_publ_author_name
'Cheng, Ming-Chuan'
'Lee, Gene-Hsiang'
'Lin, Tien-Sung'
'Liu, Yu-Chiao'
'Chiang, Ming-Hsi'
'Peng, Shie-Ming'

_publ_section_title
;
 A new series of heteronuclear metal strings,
 MRhRh(dpa)<sub>4</sub>Cl<sub>2</sub> and
 MRhRhM(dpa)<sub>4</sub>X<sub>2</sub>, from the reactions of
 Rh<sub>2</sub>(dpa)<sub>4</sub> with metal ions of group 7 to group 12.
;
_journal_issue 2
_journal_name_full 'Dalton transactions (Cambridge, England : 2003)'
_journal_page_first 520
_journal_page_last 534
_journal_paper_doi 10.1039/d0dt03311a
_journal_volume 50
_journal_year 2021
_chemical_formula_sum 'C44 H42 Cl2 N12 O Pd Rh2'
_chemical_formula_weight 1138.01
_space_group_crystal_system monoclinic
_space_group_IT_number 14
_space_group_name_Hall '-P 2ybc'
_space_group_name_H-M_alt 'P 1 21/c 1'
_atom_sites_solution_hydrogens geom
_audit_creation_method SHELXL-2018/3
_audit_update_record
;
2020-09-21 deposited with the CCDC.	2020-12-03 downloaded from the CCDC.
;
_cell_angle_alpha 90
_cell_angle_beta 100.6022(11)
_cell_angle_gamma 90
_cell_formula_units_Z 4
_cell_length_a 16.1881(8)
_cell_length_b 15.7720(8)
_cell_length_c 16.9596(9)
_cell_measurement_reflns_used 7092
_cell_measurement_temperature 150(2)
_cell_measurement_theta_max 27.50
_cell_measurement_theta_min 2.32
_cell_volume 4256.2(4)
_computing_cell_refinement 'Bruker SAINT'
_computing_data_collection 'Bruker SMART'
_computing_data_reduction 'Bruker SAINT'
_computing_molecular_graphics 'Bruker SHELXTL'
_computing_publication_material 'Bruker SHELXTL'
_computing_structure_refinement 'SHELXL-2018/3 (Sheldrick, 2018)'
_computing_structure_solution 'Bruker SHELXTL'
_diffrn_ambient_temperature 150(2)
_diffrn_measured_fraction_theta_full 1.000
_diffrn_measured_fraction_theta_max 1.000
_diffrn_measurement_device_type 'BRUKER SMART APEXCCD area detector'
_diffrn_measurement_method 'omega scans'
_diffrn_radiation_type MoK\a
_diffrn_radiation_wavelength 0.71073
_diffrn_reflns_av_R_equivalents 0.0395
_diffrn_reflns_av_unetI/netI 0.0432
_diffrn_reflns_Laue_measured_fraction_full 1.000
_diffrn_reflns_Laue_measured_fraction_max 1.000
_diffrn_reflns_limit_h_max 21
_diffrn_reflns_limit_h_min -21
_diffrn_reflns_limit_k_max 20
_diffrn_reflns_limit_k_min -19
_diffrn_reflns_limit_l_max 17
_diffrn_reflns_limit_l_min -22
_diffrn_reflns_number 27372
_diffrn_reflns_point_group_measured_fraction_full 1.000
_diffrn_reflns_point_group_measured_fraction_max 1.000
_diffrn_reflns_theta_full 25.242
_diffrn_reflns_theta_max 27.499
_diffrn_reflns_theta_min 1.777
_exptl_absorpt_coefficient_mu 1.362
_exptl_absorpt_correction_T_max 0.8992
_exptl_absorpt_correction_T_min 0.6102
_exptl_absorpt_correction_type multi-scan
_exptl_absorpt_process_details 'Bruker SADABS'
_exptl_crystal_colour brown
_exptl_crystal_density_diffrn 1.776
_exptl_crystal_density_meas ?
_exptl_crystal_description plate
_exptl_crystal_F_000 2272
_exptl_crystal_size_max 0.400
_exptl_crystal_size_mid 0.300
_exptl_crystal_size_min 0.080
_refine_diff_density_max 1.001
_refine_diff_density_min -0.419
_refine_diff_density_rms 0.096
_refine_ls_extinction_method none
_refine_ls_goodness_of_fit_ref 1.027
_refine_ls_hydrogen_treatment constr
_refine_ls_matrix_type full
_refine_ls_number_parameters 568
_refine_ls_number_reflns 9771
_refine_ls_number_restraints 0
_refine_ls_restrained_S_all 1.027
_refine_ls_R_factor_all 0.0428
_refine_ls_R_factor_gt 0.0317
_refine_ls_shift/su_max 0.001
_refine_ls_shift/su_mean 0.000
_refine_ls_structure_factor_coef Fsqd
_refine_ls_weighting_details 'w=1/[\s^2^(Fo^2^)+(0.0288P)^2^+2.2731P] where P=(Fo^2^+2Fc^2^)/3'
_refine_ls_weighting_scheme calc
_refine_ls_wR_factor_gt 0.0694
_refine_ls_wR_factor_ref 0.0736
_reflns_Friedel_coverage 0.000
_reflns_number_gt 8092
_reflns_number_total 9771
_reflns_threshold_expression 'I > 2\s(I)'
_cod_data_source_file d0dt03311a2.cif
_cod_data_source_block ic17268
_cod_depositor_comments
;
The following automatic conversions were performed:

data item '_exptl_crystal_density_meas' value 'not_measured' was
changed to '?' -- the value is perceived as not measured.

Automatic conversion script
Id: cif_fix_values 7556 2019-12-06 15:28:31Z antanas 

 Adding full bibliography for 7705966--7705984.cif.
;
_cod_original_sg_symbol_H-M 'P 21/c'
_cod_database_code 7705975
_shelx_shelxl_version_number 2018/3
_shelx_space_group_comment
; 
The symmetry employed for this shelxl refinement is uniquely defined 
by the following loop, which should always be used as a source of 
symmetry information in preference to the above space-group names. 
They are only intended as comments. 
;
_shelx_estimated_absorpt_t_min 0.612
_shelx_estimated_absorpt_t_max 0.899

loop_
_space_group_symop_operation_xyz
'x, y, z'
'-x, y+1/2, -z+1/2'
'-x, -y, -z'
'x, -y-1/2, z-1/2'

loop_
_atom_site_label
_atom_site_type_symbol
_atom_site_fract_x
_atom_site_fract_y
_atom_site_fract_z
_atom_site_U_iso_or_equiv
_atom_site_adp_type
_atom_site_occupancy
_atom_site_site_symmetry_order
_atom_site_calc_flag
_atom_site_refinement_flags_posn
_atom_site_refinement_flags_adp
_atom_site_refinement_flags_occupancy
_atom_site_disorder_assembly
_atom_site_disorder_group
Pd1 Pd 0.1414(5) 0.4552(5) 0.3017(4) 0.0141(3) Uani 0.642(16) 1 d . . P A 1
Rh1 Rh 0.3493(4) 0.5888(4) 0.1722(5) 0.0147(3) Uani 0.642(16) 1 d . . P A 1
Rh1' Rh 0.1408(9) 0.4587(9) 0.3068(8) 0.0141(3) Uani 0.358(16) 1 d . . P A 2
Pd1' Pd 0.3444(8) 0.5827(8) 0.1706(8) 0.0147(3) Uani 0.358(16) 1 d . . P A 2
Rh2 Rh 0.24491(2) 0.52115(2) 0.23700(2) 0.01499(6) Uani 1 1 d . . . . .
Cl1 Cl 0.45876(5) 0.66559(5) 0.09932(5) 0.03088(19) Uani 1 1 d . . . . .
Cl2 Cl 0.02465(5) 0.38103(5) 0.38219(5) 0.02754(17) Uani 1 1 d . . . . .
N1 N 0.29254(15) 0.69956(14) 0.19719(14) 0.0176(5) Uani 1 1 d . . . . .
N2 N 0.17318(15) 0.62638(15) 0.21723(14) 0.0176(5) Uani 1 1 d . . . . .
N3 N 0.06095(15) 0.54778(15) 0.24601(15) 0.0182(5) Uani 1 1 d . . . . .
N4 N 0.39046(15) 0.46524(15) 0.15975(15) 0.0192(5) Uani 1 1 d . . . . .
N5 N 0.31662(15) 0.41602(15) 0.25629(14) 0.0175(5) Uani 1 1 d . . . . .
N6 N 0.23774(15) 0.37492(14) 0.35155(14) 0.0173(5) Uani 1 1 d . . . . .
N7 N 0.25751(15) 0.57342(15) 0.06815(14) 0.0192(5) Uani 1 1 d . . . . .
N8 N 0.18511(15) 0.47437(15) 0.13148(14) 0.0181(5) Uani 1 1 d . . . . .
N9 N 0.11064(14) 0.38324(15) 0.20106(15) 0.0171(5) Uani 1 1 d . . . . .
N10 N 0.42165(15) 0.58760(15) 0.28383(15) 0.0201(5) Uani 1 1 d . . . . .
N11 N 0.30425(14) 0.56916(15) 0.34261(14) 0.0173(5) Uani 1 1 d . . . . .
N12 N 0.18267(15) 0.54215(15) 0.39418(15) 0.0191(5) Uani 1 1 d . . . . .
C1 C 0.33868(19) 0.77139(19) 0.20300(19) 0.0237(7) Uani 1 1 d . . . . .
H1 H 0.395049 0.767797 0.194736 0.028 Uiso 1 1 calc R U . . .
C2 C 0.3088(2) 0.8488(2) 0.2201(2) 0.0294(7) Uani 1 1 d . . . . .
H2 H 0.343541 0.897784 0.224178 0.035 Uiso 1 1 calc R U . . .
C3 C 0.2262(2) 0.8540(2) 0.23129(19) 0.0271(7) Uani 1 1 d . . . . .
H3 H 0.202599 0.907462 0.240575 0.033 Uiso 1 1 calc R U . . .
C4 C 0.17887(19) 0.78197(19) 0.22890(18) 0.0232(7) Uani 1 1 d . . . . .
H4 H 0.122905 0.785295 0.238343 0.028 Uiso 1 1 calc R U . . .
C5 C 0.21238(18) 0.70283(18) 0.21257(17) 0.0183(6) Uani 1 1 d . . . . .
C6 C 0.08865(18) 0.61671(18) 0.20930(17) 0.0187(6) Uani 1 1 d . . . . .
C7 C 0.02905(19) 0.66907(18) 0.16195(18) 0.0212(6) Uani 1 1 d . . . . .
H7 H 0.047278 0.715777 0.134191 0.025 Uiso 1 1 calc R U . . .
C8 C -0.05459(19) 0.6534(2) 0.15551(19) 0.0246(7) Uani 1 1 d . . . . .
H8 H -0.094486 0.689825 0.124202 0.029 Uiso 1 1 calc R U . . .
C9 C -0.08155(19) 0.5847(2) 0.1945(2) 0.0267(7) Uani 1 1 d . . . . .
H9 H -0.139753 0.573506 0.191111 0.032 Uiso 1 1 calc R U . . .
C10 C -0.02230(18) 0.53339(19) 0.23780(19) 0.0229(7) Uani 1 1 d . . . . .
H10 H -0.040511 0.485149 0.263474 0.028 Uiso 1 1 calc R U . . .
C11 C 0.44074(19) 0.4516(2) 0.10530(19) 0.0245(7) Uani 1 1 d . . . . .
H11 H 0.452007 0.497713 0.072863 0.029 Uiso 1 1 calc R U . . .
C12 C 0.4761(2) 0.3745(2) 0.09482(19) 0.0264(7) Uani 1 1 d . . . . .
H12 H 0.511911 0.367506 0.056808 0.032 Uiso 1 1 calc R U . . .
C13 C 0.4582(2) 0.3074(2) 0.1409(2) 0.0274(7) Uani 1 1 d . . . . .
H13 H 0.482172 0.253273 0.135157 0.033 Uiso 1 1 calc R U . . .
C14 C 0.40556(19) 0.31889(19) 0.19513(19) 0.0236(7) Uani 1 1 d . . . . .
H14 H 0.391832 0.272092 0.225553 0.028 Uiso 1 1 calc R U . . .
C15 C 0.37186(18) 0.39963(18) 0.20591(18) 0.0185(6) Uani 1 1 d . . . . .
C16 C 0.31168(18) 0.36958(17) 0.32312(17) 0.0177(6) Uani 1 1 d . . . . .
C17 C 0.37851(19) 0.32237(19) 0.36724(19) 0.0228(7) Uani 1 1 d . . . . .
H17 H 0.430677 0.319706 0.349268 0.027 Uiso 1 1 calc R U . . .
C18 C 0.3692(2) 0.2803(2) 0.43564(19) 0.0262(7) Uani 1 1 d . . . . .
H18 H 0.414336 0.248029 0.464537 0.031 Uiso 1 1 calc R U . . .
C19 C 0.2931(2) 0.2851(2) 0.4627(2) 0.0274(7) Uani 1 1 d . . . . .
H19 H 0.284934 0.255395 0.509339 0.033 Uiso 1 1 calc R U . . .
C20 C 0.23075(19) 0.33373(18) 0.42023(18) 0.0219(6) Uani 1 1 d . . . . .
H20 H 0.179639 0.339040 0.439788 0.026 Uiso 1 1 calc R U . . .
C21 C 0.2615(2) 0.62575(19) 0.00627(19) 0.0250(7) Uani 1 1 d . . . . .
H21 H 0.310177 0.659964 0.008683 0.030 Uiso 1 1 calc R U . . .
C22 C 0.1987(2) 0.6324(2) -0.0604(2) 0.0312(8) Uani 1 1 d . . . . .
H22 H 0.204247 0.669766 -0.102993 0.037 Uiso 1 1 calc R U . . .
C23 C 0.1275(2) 0.5831(2) -0.0636(2) 0.0316(8) Uani 1 1 d . . . . .
H23 H 0.082254 0.587588 -0.107896 0.038 Uiso 1 1 calc R U . . .
C24 C 0.1228(2) 0.5278(2) -0.00220(19) 0.0261(7) Uani 1 1 d . . . . .
H24 H 0.074613 0.492712 -0.004875 0.031 Uiso 1 1 calc R U . . .
C25 C 0.18866(19) 0.52231(18) 0.06498(18) 0.0195(6) Uani 1 1 d . . . . .
C26 C 0.13637(18) 0.40350(18) 0.13102(18) 0.0187(6) Uani 1 1 d . . . . .
C27 C 0.1150(2) 0.34912(19) 0.06424(19) 0.0251(7) Uani 1 1 d . . . . .
H27 H 0.134545 0.361854 0.016111 0.030 Uiso 1 1 calc R U . . .
C28 C 0.0666(2) 0.2785(2) 0.0674(2) 0.0288(7) Uani 1 1 d . . . . .
H28 H 0.051880 0.242838 0.021788 0.035 Uiso 1 1 calc R U . . .
C29 C 0.0393(2) 0.2599(2) 0.1390(2) 0.0286(7) Uani 1 1 d . . . . .
H29 H 0.004903 0.211843 0.142959 0.034 Uiso 1 1 calc R U . . .
C30 C 0.06342(18) 0.31240(19) 0.20338(19) 0.0222(6) Uani 1 1 d . . . . .
H30 H 0.046145 0.298565 0.252398 0.027 Uiso 1 1 calc R U . . .
C31 C 0.50549(19) 0.58444(19) 0.2883(2) 0.0257(7) Uani 1 1 d . . . . .
H31 H 0.526854 0.586791 0.239801 0.031 Uiso 1 1 calc R U . . .
C32 C 0.5616(2) 0.5780(2) 0.3591(2) 0.0306(8) Uani 1 1 d . . . . .
H32 H 0.620329 0.574349 0.359868 0.037 Uiso 1 1 calc R U . . .
C33 C 0.5297(2) 0.5771(2) 0.4293(2) 0.0303(8) Uani 1 1 d . . . . .
H33 H 0.567026 0.575016 0.479583 0.036 Uiso 1 1 calc R U . . .
C34 C 0.4450(2) 0.5791(2) 0.42687(19) 0.0257(7) Uani 1 1 d . . . . .
H34 H 0.423802 0.579253 0.475501 0.031 Uiso 1 1 calc R U . . .
C35 C 0.38858(18) 0.58112(17) 0.35271(18) 0.0190(6) Uani 1 1 d . . . . .
C36 C 0.25676(18) 0.58565(18) 0.40007(17) 0.0183(6) Uani 1 1 d . . . . .
C37 C 0.2767(2) 0.64752(19) 0.46003(19) 0.0248(7) Uani 1 1 d . . . . .
H37 H 0.327896 0.678152 0.464765 0.030 Uiso 1 1 calc R U . . .
C38 C 0.2228(2) 0.6642(2) 0.51199(19) 0.0281(7) Uani 1 1 d . . . . .
H38 H 0.236981 0.705558 0.552944 0.034 Uiso 1 1 calc R U . . .
C39 C 0.1472(2) 0.6200(2) 0.5042(2) 0.0280(7) Uani 1 1 d . . . . .
H39 H 0.108838 0.630788 0.539221 0.034 Uiso 1 1 calc R U . . .
C40 C 0.12987(19) 0.56058(18) 0.44448(18) 0.0221(7) Uani 1 1 d . . . . .
H40 H 0.078008 0.530907 0.438287 0.026 Uiso 1 1 calc R U . . .
O1 O 0.73522(15) 0.56945(16) 0.25702(16) 0.0383(6) Uani 1 1 d . . . . .
C41 C 0.6682(3) 0.5505(3) 0.1222(3) 0.0542(12) Uani 1 1 d . . . . .
H41A H 0.717182 0.533570 0.099489 0.081 Uiso 1 1 calc R U . . .
H41B H 0.626469 0.577266 0.080498 0.081 Uiso 1 1 calc R U . . .
H41C H 0.643514 0.500278 0.142840 0.081 Uiso 1 1 calc R U . . .
C42 C 0.6956(2) 0.6134(2) 0.1907(2) 0.0389(9) Uani 1 1 d . . . . .
H42A H 0.734318 0.655908 0.174698 0.047 Uiso 1 1 calc R U . . .
H42B H 0.645880 0.643466 0.203220 0.047 Uiso 1 1 calc R U . . .
C43 C 0.7750(2) 0.6250(2) 0.3194(2) 0.0398(9) Uani 1 1 d . . . . .
H43A H 0.732475 0.661574 0.337669 0.048 Uiso 1 1 calc R U . . .
H43B H 0.816087 0.661849 0.299309 0.048 Uiso 1 1 calc R U . . .
C44 C 0.8186(2) 0.5719(3) 0.3874(2) 0.0425(9) Uani 1 1 d . . . . .
H44A H 0.777493 0.535603 0.406868 0.064 Uiso 1 1 calc R U . . .
H44B H 0.846020 0.608726 0.430997 0.064 Uiso 1 1 calc R U . . .
H44C H 0.861004 0.536402 0.368955 0.064 Uiso 1 1 calc R U . . .

loop_
_atom_site_aniso_label
_atom_site_aniso_U_11
_atom_site_aniso_U_22
_atom_site_aniso_U_33
_atom_site_aniso_U_23
_atom_site_aniso_U_13
_atom_site_aniso_U_12
Pd1 0.01556(15) 0.0134(6) 0.0141(8) -0.0014(5) 0.0045(4) -0.0002(3)
Rh1 0.0159(7) 0.0126(8) 0.0162(3) -0.0004(5) 0.0048(4) -0.0028(5)
Rh1' 0.01556(15) 0.0134(6) 0.0141(8) -0.0014(5) 0.0045(4) -0.0002(3)
Pd1' 0.0159(7) 0.0126(8) 0.0162(3) -0.0004(5) 0.0048(4) -0.0028(5)
Rh2 0.01674(11) 0.01385(11) 0.01437(12) -0.00030(9) 0.00283(9) 0.00093(8)
Cl1 0.0287(4) 0.0328(4) 0.0349(5) -0.0032(4) 0.0155(4) -0.0064(3)
Cl2 0.0268(4) 0.0247(4) 0.0329(5) -0.0030(3) 0.0099(3) -0.0034(3)
N1 0.0207(12) 0.0142(12) 0.0178(13) 0.0010(10) 0.0032(10) -0.0006(10)
N2 0.0203(12) 0.0154(12) 0.0169(13) -0.0013(10) 0.0028(10) 0.0019(10)
N3 0.0188(12) 0.0181(12) 0.0179(13) -0.0017(10) 0.0042(10) 0.0030(10)
N4 0.0182(12) 0.0197(13) 0.0191(14) -0.0013(10) 0.0016(10) -0.0012(10)
N5 0.0202(12) 0.0171(12) 0.0151(13) -0.0012(10) 0.0028(10) 0.0025(10)
N6 0.0187(12) 0.0144(12) 0.0185(13) 0.0005(10) 0.0025(10) 0.0006(10)
N7 0.0228(13) 0.0193(13) 0.0156(13) -0.0018(10) 0.0040(10) 0.0005(10)
N8 0.0205(12) 0.0187(12) 0.0151(13) -0.0013(10) 0.0030(10) -0.0012(10)
N9 0.0158(12) 0.0156(12) 0.0194(13) -0.0004(10) 0.0021(10) 0.0003(10)
N10 0.0183(12) 0.0178(13) 0.0238(14) -0.0008(11) 0.0031(11) -0.0025(10)
N11 0.0177(12) 0.0156(12) 0.0177(13) 0.0003(10) 0.0006(10) 0.0020(10)
N12 0.0240(13) 0.0154(12) 0.0183(13) 0.0006(10) 0.0052(11) 0.0011(10)
C1 0.0235(16) 0.0223(16) 0.0251(17) 0.0012(13) 0.0042(13) -0.0022(13)
C2 0.0366(19) 0.0200(16) 0.033(2) -0.0030(14) 0.0090(16) -0.0074(14)
C3 0.0391(19) 0.0166(15) 0.0258(18) -0.0016(13) 0.0065(15) 0.0035(14)
C4 0.0249(16) 0.0226(16) 0.0220(17) -0.0010(13) 0.0041(13) 0.0060(13)
C5 0.0262(15) 0.0165(14) 0.0114(14) 0.0004(11) 0.0016(12) 0.0007(12)
C6 0.0204(14) 0.0188(15) 0.0167(15) -0.0032(12) 0.0030(12) 0.0034(12)
C7 0.0280(16) 0.0168(15) 0.0187(16) -0.0011(12) 0.0038(13) 0.0040(12)
C8 0.0269(16) 0.0239(16) 0.0203(17) -0.0040(13) -0.0023(13) 0.0068(13)
C9 0.0162(15) 0.0325(18) 0.0312(19) -0.0075(15) 0.0038(13) -0.0009(13)
C10 0.0221(15) 0.0217(15) 0.0255(17) -0.0039(13) 0.0059(13) 0.0004(12)
C11 0.0270(16) 0.0282(17) 0.0203(17) -0.0015(13) 0.0093(14) -0.0019(13)
C12 0.0280(17) 0.0313(18) 0.0224(17) -0.0047(14) 0.0108(14) -0.0009(14)
C13 0.0306(17) 0.0239(16) 0.0296(19) -0.0062(14) 0.0101(15) 0.0037(14)
C14 0.0307(17) 0.0169(15) 0.0247(17) -0.0001(13) 0.0090(14) -0.0004(13)
C15 0.0183(14) 0.0203(15) 0.0168(15) -0.0031(12) 0.0026(12) -0.0010(12)
C16 0.0219(15) 0.0150(14) 0.0164(15) -0.0032(11) 0.0045(12) 0.0021(11)
C17 0.0228(15) 0.0221(16) 0.0232(17) -0.0021(13) 0.0039(13) 0.0045(12)
C18 0.0285(17) 0.0264(17) 0.0220(17) 0.0047(13) -0.0001(14) 0.0100(14)
C19 0.0334(18) 0.0279(17) 0.0219(17) 0.0047(14) 0.0079(14) 0.0021(14)
C20 0.0258(16) 0.0202(15) 0.0210(16) 0.0001(13) 0.0076(13) 0.0001(12)
C21 0.0369(18) 0.0191(15) 0.0206(17) -0.0004(13) 0.0094(14) -0.0018(13)
C22 0.052(2) 0.0217(17) 0.0177(17) 0.0047(13) 0.0010(15) 0.0005(15)
C23 0.040(2) 0.0286(18) 0.0214(18) -0.0004(14) -0.0077(15) 0.0067(15)
C24 0.0280(17) 0.0241(16) 0.0238(18) -0.0021(13) -0.0016(14) 0.0004(13)
C25 0.0242(15) 0.0170(14) 0.0172(16) -0.0041(12) 0.0033(12) 0.0017(12)
C26 0.0188(14) 0.0184(15) 0.0175(15) -0.0002(12) -0.0006(12) 0.0023(11)
C27 0.0317(17) 0.0246(16) 0.0194(16) -0.0020(13) 0.0058(14) -0.0011(14)
C28 0.0363(19) 0.0215(16) 0.0254(18) -0.0050(14) -0.0024(15) -0.0014(14)
C29 0.0314(18) 0.0203(16) 0.032(2) -0.0006(14) 0.0014(15) -0.0072(14)
C30 0.0208(15) 0.0208(15) 0.0247(17) 0.0030(13) 0.0037(13) -0.0009(12)
C31 0.0224(16) 0.0236(16) 0.0317(19) -0.0011(14) 0.0065(14) -0.0033(13)
C32 0.0194(16) 0.0310(18) 0.039(2) 0.0034(16) -0.0001(15) -0.0029(14)
C33 0.0276(17) 0.0274(17) 0.0311(19) 0.0046(15) -0.0069(15) -0.0034(14)
C34 0.0294(17) 0.0258(17) 0.0192(17) 0.0002(13) -0.0024(13) -0.0032(14)
C35 0.0240(15) 0.0130(14) 0.0197(16) -0.0022(12) 0.0030(12) -0.0016(12)
C36 0.0218(15) 0.0170(14) 0.0157(15) 0.0035(12) 0.0024(12) 0.0016(12)
C37 0.0298(17) 0.0193(15) 0.0257(18) -0.0036(13) 0.0063(14) -0.0041(13)
C38 0.043(2) 0.0222(16) 0.0203(17) -0.0068(13) 0.0082(15) -0.0048(14)
C39 0.0361(18) 0.0249(17) 0.0265(18) -0.0028(14) 0.0151(15) 0.0005(14)
C40 0.0260(16) 0.0187(15) 0.0236(17) -0.0015(13) 0.0102(13) -0.0019(12)
O1 0.0391(14) 0.0340(14) 0.0421(16) 0.0006(12) 0.0082(12) -0.0056(12)
C41 0.042(2) 0.055(3) 0.058(3) -0.006(2) -0.012(2) 0.008(2)
C42 0.0213(17) 0.0306(19) 0.067(3) 0.0077(19) 0.0124(18) 0.0075(15)
C43 0.040(2) 0.038(2) 0.043(2) -0.0036(18) 0.0102(18) -0.0060(17)
C44 0.049(2) 0.047(2) 0.031(2) -0.0023(18) 0.0056(18) 0.0007(19)

loop_
_atom_type_symbol
_atom_type_description
_atom_type_scat_dispersion_real
_atom_type_scat_dispersion_imag
_atom_type_scat_source
C C 0.0033 0.0016 'International Tables Vol C Tables 4.2.6.8 and 6.1.1.4'
H H 0.0000 0.0000 'International Tables Vol C Tables 4.2.6.8 and 6.1.1.4'
N N 0.0061 0.0033 'International Tables Vol C Tables 4.2.6.8 and 6.1.1.4'
O O 0.0106 0.0060 'International Tables Vol C Tables 4.2.6.8 and 6.1.1.4'
Cl Cl 0.1484 0.1585 'International Tables Vol C Tables 4.2.6.8 and 6.1.1.4'
Rh Rh -1.1178 0.9187 'International Tables Vol C Tables 4.2.6.8 and 6.1.1.4'
Pd Pd -0.9988 1.0072 'International Tables Vol C Tables 4.2.6.8 and 6.1.1.4'

loop_
_geom_angle_atom_site_label_1
_geom_angle_atom_site_label_2
_geom_angle_atom_site_label_3
_geom_angle
_geom_angle_site_symmetry_1
_geom_angle_site_symmetry_3
_geom_angle_publ_flag
N9 Pd1 N6 92.9(3) . . ?
N9 Pd1 N3 88.5(3) . . ?
N6 Pd1 N3 170.2(5) . . ?
N9 Pd1 N12 170.8(5) . . ?
N6 Pd1 N12 89.0(3) . . ?
N3 Pd1 N12 88.1(3) . . ?
N9 Pd1 Rh2 86.6(3) . . ?
N6 Pd1 Rh2 85.1(3) . . ?
N3 Pd1 Rh2 85.3(3) . . ?
N12 Pd1 Rh2 84.5(3) . . ?
N9 Pd1 Cl2 95.4(3) . . ?
N6 Pd1 Cl2 94.1(3) . . ?
N3 Pd1 Cl2 95.4(3) . . ?
N12 Pd1 Cl2 93.5(3) . . ?
Rh2 Pd1 Cl2 177.9(3) . . ?
N10 Rh1 N1 91.1(3) . . ?
N10 Rh1 N4 86.9(3) . . ?
N1 Rh1 N4 168.6(4) . . ?
N10 Rh1 N7 167.8(4) . . ?
N1 Rh1 N7 89.9(3) . . ?
N4 Rh1 N7 89.8(3) . . ?
N10 Rh1 Rh2 84.5(3) . . ?
N1 Rh1 Rh2 84.6(3) . . ?
N4 Rh1 Rh2 84.1(2) . . ?
N7 Rh1 Rh2 83.4(2) . . ?
N10 Rh1 Cl1 96.8(3) . . ?
N1 Rh1 Cl1 94.1(3) . . ?
N4 Rh1 Cl1 97.3(3) . . ?
N7 Rh1 Cl1 95.3(3) . . ?
Rh2 Rh1 Cl1 178.1(3) . . ?
N12 Rh1' N3 91.0(6) . . ?
N12 Rh1' N6 91.0(5) . . ?
N3 Rh1' N6 168.1(8) . . ?
N12 Rh1' N9 169.1(8) . . ?
N3 Rh1' N9 86.2(5) . . ?
N6 Rh1' N9 89.6(5) . . ?
N12 Rh1' Rh2 85.6(5) . . ?
N3 Rh1' Rh2 84.7(5) . . ?
N6 Rh1' Rh2 83.8(5) . . ?
N9 Rh1' Rh2 83.6(5) . . ?
N12 Rh1' Cl2 96.7(6) . . ?
N3 Rh1' Cl2 96.7(5) . . ?
N6 Rh1' Cl2 94.7(5) . . ?
N9 Rh1' Cl2 94.1(5) . . ?
Rh2 Rh1' Cl2 177.3(6) . . ?
N4 Pd1' N7 93.7(5) . . ?
N4 Pd1' N10 87.1(5) . . ?
N7 Pd1' N10 172.7(7) . . ?
N4 Pd1' N1 172.1(8) . . ?
N7 Pd1' N1 90.3(5) . . ?
N10 Pd1' N1 88.0(5) . . ?
N4 Pd1' Rh2 87.8(4) . . ?
N7 Pd1' Rh2 87.3(4) . . ?
N10 Pd1' Rh2 85.5(5) . . ?
N1 Pd1' Rh2 85.6(5) . . ?
N4 Pd1' Cl1 96.2(5) . . ?
N7 Pd1' Cl1 94.3(5) . . ?
N10 Pd1' Cl1 92.8(4) . . ?
N1 Pd1' Cl1 90.3(4) . . ?
Rh2 Pd1' Cl1 175.6(6) . . ?
N8 Rh2 N5 90.64(10) . . ?
N8 Rh2 N11 179.43(10) . . ?
N5 Rh2 N11 89.93(9) . . ?
N8 Rh2 N2 89.19(10) . . ?
N5 Rh2 N2 179.77(10) . . ?
N11 Rh2 N2 90.25(9) . . ?
N8 Rh2 Pd1' 89.1(3) . . ?
N5 Rh2 Pd1' 89.6(3) . . ?
N11 Rh2 Pd1' 90.8(3) . . ?
N2 Rh2 Pd1' 90.3(3) . . ?
N8 Rh2 Pd1 89.18(18) . . ?
N5 Rh2 Pd1 89.93(19) . . ?
N11 Rh2 Pd1 90.87(18) . . ?
N2 Rh2 Pd1 90.21(19) . . ?
N8 Rh2 Rh1 91.13(18) . . ?
N5 Rh2 Rh1 90.41(18) . . ?
N11 Rh2 Rh1 88.82(18) . . ?
N2 Rh2 Rh1 89.45(18) . . ?
Pd1 Rh2 Rh1 179.5(3) . . ?
N8 Rh2 Rh1' 91.2(3) . . ?
N5 Rh2 Rh1' 91.0(3) . . ?
N11 Rh2 Rh1' 88.8(3) . . ?
N2 Rh2 Rh1' 89.1(3) . . ?
Pd1' Rh2 Rh1' 179.3(5) . . ?
C1 N1 C5 119.0(2) . . ?
C1 N1 Rh1 117.8(3) . . ?
C5 N1 Rh1 123.1(3) . . ?
C1 N1 Pd1' 120.8(4) . . ?
C5 N1 Pd1' 120.1(4) . . ?
C6 N2 C5 124.1(2) . . ?
C6 N2 Rh2 117.54(19) . . ?
C5 N2 Rh2 118.32(19) . . ?
C10 N3 C6 119.4(3) . . ?
C10 N3 Rh1' 117.5(5) . . ?
C6 N3 Rh1' 122.9(5) . . ?
C10 N3 Pd1 117.5(3) . . ?
C6 N3 Pd1 122.6(3) . . ?
C11 N4 C15 119.6(3) . . ?
C11 N4 Pd1' 119.1(4) . . ?
C15 N4 Pd1' 121.3(4) . . ?
C11 N4 Rh1 117.5(3) . . ?
C15 N4 Rh1 122.9(3) . . ?
C16 N5 C15 124.2(2) . . ?
C16 N5 Rh2 117.16(18) . . ?
C15 N5 Rh2 118.45(19) . . ?
C20 N6 C16 119.2(2) . . ?
C20 N6 Pd1 117.9(3) . . ?
C16 N6 Pd1 122.4(3) . . ?
C20 N6 Rh1' 116.1(5) . . ?
C16 N6 Rh1' 123.9(5) . . ?
C21 N7 C25 119.1(3) . . ?
C21 N7 Pd1' 119.9(4) . . ?
C25 N7 Pd1' 120.5(4) . . ?
C21 N7 Rh1 117.1(3) . . ?
C25 N7 Rh1 123.1(3) . . ?
C26 N8 C25 124.0(3) . . ?
C26 N8 Rh2 119.19(19) . . ?
C25 N8 Rh2 116.38(19) . . ?
C30 N9 C26 118.7(3) . . ?
C30 N9 Pd1 119.1(3) . . ?
C26 N9 Pd1 122.2(3) . . ?
C30 N9 Rh1' 118.5(5) . . ?
C26 N9 Rh1' 122.7(4) . . ?
C31 N10 C35 119.7(3) . . ?
C31 N10 Rh1 117.1(3) . . ?
C35 N10 Rh1 122.9(3) . . ?
C31 N10 Pd1' 118.5(4) . . ?
C35 N10 Pd1' 121.1(4) . . ?
C35 N11 C36 124.5(3) . . ?
C35 N11 Rh2 117.87(19) . . ?
C36 N11 Rh2 117.65(19) . . ?
C40 N12 C36 119.7(3) . . ?
C40 N12 Rh1' 116.3(5) . . ?
C36 N12 Rh1' 123.7(5) . . ?
C40 N12 Pd1 117.6(3) . . ?
C36 N12 Pd1 122.5(3) . . ?
N1 C1 C2 123.6(3) . . ?
C1 C2 C3 118.1(3) . . ?
C4 C3 C2 119.7(3) . . ?
C3 C4 C5 120.6(3) . . ?
N1 C5 N2 116.2(2) . . ?
N1 C5 C4 118.9(3) . . ?
N2 C5 C4 124.7(3) . . ?
N2 C6 N3 116.9(3) . . ?
N2 C6 C7 124.3(3) . . ?
N3 C6 C7 118.6(3) . . ?
C8 C7 C6 120.5(3) . . ?
C7 C8 C9 120.1(3) . . ?
C10 C9 C8 118.1(3) . . ?
N3 C10 C9 123.1(3) . . ?
N4 C11 C12 123.2(3) . . ?
C11 C12 C13 118.2(3) . . ?
C14 C13 C12 119.9(3) . . ?
C13 C14 C15 120.5(3) . . ?
N4 C15 N5 116.9(3) . . ?
N4 C15 C14 118.6(3) . . ?
N5 C15 C14 124.3(3) . . ?
N5 C16 N6 116.5(2) . . ?
N5 C16 C17 124.6(3) . . ?
N6 C16 C17 118.7(3) . . ?
C18 C17 C16 120.8(3) . . ?
C17 C18 C19 119.7(3) . . ?
C20 C19 C18 118.1(3) . . ?
N6 C20 C19 123.5(3) . . ?
N7 C21 C22 123.5(3) . . ?
C21 C22 C23 118.3(3) . . ?
C24 C23 C22 119.3(3) . . ?
C23 C24 C25 120.8(3) . . ?
N8 C25 N7 116.8(3) . . ?
N8 C25 C24 124.0(3) . . ?
N7 C25 C24 119.0(3) . . ?
N9 C26 N8 117.0(3) . . ?
N9 C26 C27 119.1(3) . . ?
N8 C26 C27 123.9(3) . . ?
C28 C27 C26 121.4(3) . . ?
C27 C28 C29 118.6(3) . . ?
C30 C29 C28 118.5(3) . . ?
N9 C30 C29 123.7(3) . . ?
N10 C31 C32 123.5(3) . . ?
C31 C32 C33 117.6(3) . . ?
C34 C33 C32 120.4(3) . . ?
C33 C34 C35 120.6(3) . . ?
N11 C35 N10 116.3(3) . . ?
N11 C35 C34 125.5(3) . . ?
N10 C35 C34 118.0(3) . . ?
N12 C36 N11 116.8(3) . . ?
N12 C36 C37 118.9(3) . . ?
N11 C36 C37 124.2(3) . . ?
C38 C37 C36 120.6(3) . . ?
C37 C38 C39 119.6(3) . . ?
C40 C39 C38 117.9(3) . . ?
N12 C40 C39 123.3(3) . . ?
C42 O1 C43 112.0(3) . . ?
O1 C42 C41 108.7(3) . . ?
O1 C43 C44 108.1(3) . . ?

loop_
_geom_bond_atom_site_label_1
_geom_bond_atom_site_label_2
_geom_bond_distance
_geom_bond_site_symmetry_2
_geom_bond_publ_flag
Pd1 N9 2.034(8) . ?
Pd1 N6 2.065(8) . ?
Pd1 N3 2.066(8) . ?
Pd1 N12 2.098(8) . ?
Pd1 Rh2 2.404(8) . ?
Pd1 Cl2 2.783(8) . ?
Rh1 N10 2.035(7) . ?
Rh1 N1 2.053(8) . ?
Rh1 N4 2.083(8) . ?
Rh1 N7 2.102(7) . ?
Rh1 Rh2 2.426(7) . ?
Rh1 Cl1 2.635(7) . ?
Rh1' N12 2.005(14) . ?
Rh1' N3 2.053(14) . ?
Rh1' N6 2.085(14) . ?
Rh1' N9 2.133(14) . ?
Rh1' Rh2 2.438(15) . ?
Rh1' Cl2 2.749(15) . ?
Pd1' N4 2.019(13) . ?
Pd1' N7 2.029(12) . ?
Pd1' N10 2.092(13) . ?
Pd1' N1 2.108(13) . ?
Pd1' Rh2 2.339(13) . ?
Pd1' Cl1 2.724(13) . ?
Rh2 N8 2.012(2) . ?
Rh2 N5 2.016(2) . ?
Rh2 N11 2.018(2) . ?
Rh2 N2 2.018(2) . ?
N1 C1 1.351(4) . ?
N1 C5 1.371(4) . ?
N2 C6 1.359(4) . ?
N2 C5 1.372(4) . ?
N3 C10 1.348(4) . ?
N3 C6 1.369(4) . ?
N4 C11 1.356(4) . ?
N4 C15 1.364(4) . ?
N5 C16 1.364(4) . ?
N5 C15 1.370(4) . ?
N6 C20 1.357(4) . ?
N6 C16 1.373(3) . ?
N7 C21 1.346(4) . ?
N7 C25 1.368(4) . ?
N8 C26 1.367(4) . ?
N8 C25 1.368(4) . ?
N9 C30 1.358(4) . ?
N9 C26 1.367(4) . ?
N10 C31 1.346(4) . ?
N10 C35 1.375(4) . ?
N11 C35 1.357(4) . ?
N11 C36 1.373(4) . ?
N12 C40 1.346(4) . ?
N12 C36 1.369(4) . ?
C1 C2 1.365(4) . ?
C2 C3 1.387(4) . ?
C3 C4 1.367(4) . ?
C4 C5 1.409(4) . ?
C6 C7 1.404(4) . ?
C7 C8 1.361(4) . ?
C8 C9 1.381(4) . ?
C9 C10 1.362(4) . ?
C11 C12 1.368(4) . ?
C12 C13 1.377(4) . ?
C13 C14 1.377(4) . ?
C14 C15 1.410(4) . ?
C16 C17 1.409(4) . ?
C17 C18 1.369(4) . ?
C18 C19 1.393(4) . ?
C19 C20 1.363(4) . ?
C21 C22 1.378(4) . ?
C22 C23 1.383(5) . ?
C23 C24 1.372(4) . ?
C24 C25 1.413(4) . ?
C26 C27 1.412(4) . ?
C27 C28 1.368(4) . ?
C28 C29 1.399(5) . ?
C29 C30 1.369(4) . ?
C31 C32 1.369(5) . ?
C32 C33 1.383(5) . ?
C33 C34 1.365(4) . ?
C34 C35 1.412(4) . ?
C36 C37 1.403(4) . ?
C37 C38 1.375(4) . ?
C38 C39 1.393(4) . ?
C39 C40 1.371(4) . ?
O1 C42 1.376(4) . ?
O1 C43 1.433(4) . ?
C41 C42 1.529(5) . ?
C43 C44 1.493(5) . ?
